data_4328935
loop_
_publ_author_name
'Biplab Joarder'
'Abhijeet K. Chaudhari'
'Sujit K. Ghosh'

_publ_section_title
;
 A Homochiral Luminescent 2D Porous Coordination Polymer with
 Collagen-Type Triple Helices Showing Selective Guest Inclusion
;
_journal_name_full 'Inorganic Chemistry'
_journal_page_first 4644
_journal_page_last 4649
_journal_paper_doi 10.1021/ic2025389
_journal_volume 51
_journal_year 2012
_chemical_formula_moiety 'C20 H24 Cd O12'
_chemical_formula_sum 'C20 H24 Cd O12'
_chemical_formula_weight 568.79
_chemical_name_common Compound1
_chemical_name_systematic
;
 ?
;
_space_group_IT_number 20
_symmetry_cell_setting orthorhombic
_symmetry_space_group_name_Hall 'C 2c 2'
_symmetry_space_group_name_H-M 'C 2 2 21'
_atom_sites_solution_hydrogens geom
_atom_sites_solution_primary direct
_atom_sites_solution_secondary difmap
_audit_creation_method SHELXL-97
_cell_angle_alpha 90.00
_cell_angle_beta 90.00
_cell_angle_gamma 90.00
_cell_formula_units_Z 8
_cell_length_a 7.3160(5)
_cell_length_b 26.4953(19)
_cell_length_c 24.2927(17)
_cell_measurement_temperature 200(2)
_cell_volume 4708.9(6)
_computing_cell_refinement 'Bruker SMART'
_computing_data_collection 'Bruker SMART'
_computing_data_reduction 'Bruker SAINT'
_computing_molecular_graphics 'Bruker SHELXTL'
_computing_publication_material 'Bruker SHELXTL'
_computing_structure_refinement 'SHELXL-97 (Sheldrick, 2008)'
_computing_structure_solution 'SHELXL-97 (Sheldrick, 2008)'
_diffrn_ambient_temperature 200(2)
_diffrn_measured_fraction_theta_full 0.999
_diffrn_measured_fraction_theta_max 0.999
_diffrn_radiation_monochromator graphite
_diffrn_radiation_source 'fine-focus sealed tube'
_diffrn_radiation_type MoK\a
_diffrn_radiation_wavelength 0.71073
_diffrn_reflns_av_R_equivalents 0.0658
_diffrn_reflns_av_sigmaI/netI 0.0481
_diffrn_reflns_limit_h_max 9
_diffrn_reflns_limit_h_min -7
_diffrn_reflns_limit_k_max 33
_diffrn_reflns_limit_k_min -35
_diffrn_reflns_limit_l_max 32
_diffrn_reflns_limit_l_min -25
_diffrn_reflns_number 13528
_diffrn_reflns_theta_full 28.69
_diffrn_reflns_theta_max 28.69
_diffrn_reflns_theta_min 1.75
_exptl_absorpt_coefficient_mu 0.988
_exptl_absorpt_correction_T_max 0.9077
_exptl_absorpt_correction_T_min 0.8660
_exptl_absorpt_correction_type multi-scan
_exptl_absorpt_process_details 'multi-scan absorption correction'
_exptl_crystal_colour colourless
_exptl_crystal_density_diffrn 1.605
_exptl_crystal_description Rod
_exptl_crystal_F_000 2304
_exptl_crystal_size_max 0.15
_exptl_crystal_size_mid 0.14
_exptl_crystal_size_min 0.10
_refine_diff_density_max 1.511
_refine_diff_density_min -2.065
_refine_diff_density_rms 0.166
_refine_ls_abs_structure_details 'Flack H D (1983), Acta Cryst. A39, 876-881'
_refine_ls_abs_structure_Flack 0.00(6)
_refine_ls_extinction_method none
_refine_ls_goodness_of_fit_ref 1.125
_refine_ls_hydrogen_treatment mixed
_refine_ls_matrix_type full
_refine_ls_number_parameters 294
_refine_ls_number_reflns 5550
_refine_ls_number_restraints 0
_refine_ls_restrained_S_all 1.125
_refine_ls_R_factor_all 0.0693
_refine_ls_R_factor_gt 0.0659
_refine_ls_shift/su_max 1.204
_refine_ls_shift/su_mean 0.010
_refine_ls_structure_factor_coef Fsqd
_refine_ls_weighting_details 'calc w=1/[\s^2^(Fo^2^)+(0.0509P)^2^+70.6041P] where P=(Fo^2^+2Fc^2^)/3'
_refine_ls_weighting_scheme calc
_refine_ls_wR_factor_gt 0.1695
_refine_ls_wR_factor_ref 0.1715
_reflns_number_gt 5152
_reflns_number_total 5550
_reflns_threshold_expression >2\s(I)
_cod_data_source_file ic2025389_si_002.cif
_cod_data_source_block Compound1
_cod_database_code 4328935

loop_
_symmetry_equiv_pos_as_xyz
'x, y, z'
'x, -y, -z'
'-x, y, -z+1/2'
'-x, -y, z+1/2'
'x+1/2, y+1/2, z'
'x+1/2, -y+1/2, -z'
'-x+1/2, y+1/2, -z+1/2'
'-x+1/2, -y+1/2, z+1/2'

loop_
_atom_site_label
_atom_site_type_symbol
_atom_site_fract_x
_atom_site_fract_y
_atom_site_fract_z
_atom_site_U_iso_or_equiv
_atom_site_adp_type
_atom_site_occupancy
_atom_site_symmetry_multiplicity
_atom_site_calc_flag
_atom_site_refinement_flags
C1 C 0.1697(12) 0.1731(3) 0.3315(3) 0.0322(17) Uani 1 1 d .
C2 C 0.1934(12) 0.2154(3) 0.3713(3) 0.0313(16) Uani 1 1 d .
C3 C 0.3488(11) 0.2178(3) 0.4048(4) 0.0349(17) Uani 1 1 d .
H3 H 0.4385 0.1930 0.4018 0.042 Uiso 1 1 calc R
C4 C 0.3698(13) 0.2567(3) 0.4421(4) 0.0368(18) Uani 1 1 d .
H4 H 0.4699 0.2568 0.4657 0.044 Uiso 1 1 calc R
C5 C 0.2436(9) 0.2955(3) 0.4448(4) 0.0295(16) Uani 1 1 d .
C6 C 0.0862(13) 0.2940(4) 0.4112(4) 0.041(2) Uani 1 1 d .
H6 H -0.0002 0.3197 0.4125 0.049 Uiso 1 1 calc R
C7 C 0.0641(12) 0.2536(3) 0.3767(4) 0.0372(18) Uani 1 1 d .
H7 H -0.0423 0.2517 0.3559 0.045 Uiso 1 1 calc R
C8 C 0.3853(13) 0.3378(3) 0.5205(4) 0.0359(18) Uani 1 1 d .
H8 H 0.3912 0.3057 0.5404 0.043 Uiso 1 1 calc R
C9 C 0.3383(13) 0.3810(3) 0.5584(3) 0.0392(19) Uani 1 1 d .
H9A H 0.2069 0.3845 0.5620 0.047 Uiso 1 1 calc R
H9B H 0.3908 0.3757 0.5946 0.047 Uiso 1 1 calc R
C10 C 0.5885(14) 0.4099(4) 0.5161(4) 0.037(2) Uani 1 1 d .
H10 H 0.6796 0.4149 0.5451 0.044 Uiso 1 1 calc R
C11 C 0.5755(12) 0.3537(3) 0.4983(3) 0.0341(17) Uani 1 1 d .
H11 H 0.6718 0.3339 0.5162 0.041 Uiso 1 1 calc R
C12 C 0.5673(14) 0.4021(3) 0.4190(3) 0.0383(19) Uani 1 1 d .
H12A H 0.4382 0.4079 0.4123 0.046 Uiso 1 1 calc R
H12B H 0.6336 0.4071 0.3848 0.046 Uiso 1 1 calc R
C13 C 0.6392(12) 0.4378(3) 0.4640(3) 0.0348(17) Uani 1 1 d .
H13 H 0.5835 0.4713 0.4620 0.042 Uiso 1 1 calc R
C14 C -0.5789(15) -0.0306(4) 0.4258(4) 0.040(2) Uani 1 1 d .
C15 C -0.6592(10) -0.0015(4) 0.3850(3) 0.0303(17) Uani 1 1 d .
H15 H -0.7858 -0.0006 0.3818 0.036 Uiso 1 1 calc R
C16 C -0.5504(9) 0.0268(3) 0.3484(3) 0.0273(16) Uani 1 1 d .
H16 H -0.6048 0.0465 0.3213 0.033 Uiso 1 1 calc R
C17 C -0.3639(10) 0.0249(3) 0.3530(3) 0.0248(15) Uani 1 1 d .
C18 C -0.2836(11) -0.0035(4) 0.3950(4) 0.035(2) Uani 1 1 d .
H18 H -0.1574 -0.0035 0.3996 0.042 Uiso 1 1 calc R
C19 C -0.3916(16) -0.0313(5) 0.4293(5) 0.044(3) Uani 1 1 d .
H19 H -0.3367 -0.0514 0.4560 0.052 Uiso 1 1 calc R
C20 C -0.2392(9) 0.0532(3) 0.3152(3) 0.0247(15) Uani 1 1 d .
Cd1 Cd 0.5000 0.14417(2) 0.2500 0.02987(18) Uani 1 2 d S
Cd2 Cd 0.0000 0.10321(2) 0.2500 0.02623(16) Uani 1 2 d S
O1 O 0.3018(9) 0.1450(2) 0.3213(3) 0.0412(14) Uani 1 1 d .
O2 O 0.0133(11) 0.1677(2) 0.3107(2) 0.0384(12) Uani 1 1 d .
O3 O 0.2523(7) 0.3365(2) 0.4782(3) 0.0333(13) Uani 1 1 d .
O4 O 0.4151(10) 0.4245(2) 0.5329(3) 0.0403(15) Uani 1 1 d .
O5 O 0.5975(9) 0.3524(2) 0.4402(2) 0.0360(13) Uani 1 1 d .
O6 O 0.8360(8) 0.4397(3) 0.4629(3) 0.0448(16) Uani 1 1 d .
O7 O -0.3081(7) 0.0847(2) 0.2811(2) 0.0284(11) Uani 1 1 d .
O8 O -0.0690(8) 0.0447(2) 0.3176(3) 0.0346(13) Uani 1 1 d .
O9 O 0.3276(9) 0.2040(3) 0.2073(4) 0.071(3) Uani 1 1 d .
O1W O 0.3874(16) 0.2972(3) 0.1670(4) 0.084(3) Uani 1 1 d .
O3W O 0.136(9) 0.4097(11) 0.2295(15) 0.98(8) Uani 1 1 d .
O2W O 0.737(8) 0.3551(17) 0.226(3) 0.53(3) Uiso 1 1 d .

loop_
_atom_site_aniso_label
_atom_site_aniso_U_11
_atom_site_aniso_U_22
_atom_site_aniso_U_33
_atom_site_aniso_U_23
_atom_site_aniso_U_13
_atom_site_aniso_U_12
C1 0.032(4) 0.033(4) 0.032(4) -0.001(3) -0.001(3) -0.011(3)
C2 0.030(4) 0.029(4) 0.034(4) -0.006(3) 0.003(3) -0.008(3)
C3 0.024(4) 0.035(4) 0.046(5) 0.003(4) 0.009(4) 0.000(3)
C4 0.037(4) 0.037(4) 0.036(4) -0.004(3) 0.000(4) -0.008(4)
C5 0.015(3) 0.032(4) 0.042(4) 0.000(3) -0.001(3) -0.005(3)
C6 0.032(4) 0.042(5) 0.048(5) -0.007(4) -0.010(4) 0.003(4)
C7 0.027(4) 0.038(4) 0.047(5) -0.005(4) -0.006(4) -0.002(3)
C8 0.034(4) 0.038(4) 0.036(4) -0.003(3) -0.005(4) -0.012(3)
C9 0.044(5) 0.039(4) 0.034(4) -0.009(4) 0.003(4) -0.003(4)
C10 0.037(5) 0.040(5) 0.033(4) 0.002(4) -0.011(4) -0.013(4)
C11 0.036(4) 0.034(4) 0.032(4) 0.006(3) -0.005(3) -0.001(4)
C12 0.046(5) 0.036(4) 0.034(4) 0.008(3) -0.005(4) -0.010(4)
C13 0.035(4) 0.032(4) 0.037(4) 0.007(3) -0.012(4) -0.007(3)
C14 0.035(5) 0.039(5) 0.046(5) 0.017(4) -0.019(4) -0.009(4)
C15 0.012(3) 0.043(4) 0.036(4) 0.008(4) -0.001(3) -0.004(3)
C16 0.013(3) 0.031(3) 0.038(4) 0.008(3) -0.007(3) -0.008(3)
C17 0.016(4) 0.025(3) 0.034(4) 0.001(3) -0.005(3) 0.000(3)
C18 0.013(3) 0.047(5) 0.044(5) 0.013(4) -0.015(3) -0.004(4)
C19 0.040(5) 0.047(6) 0.044(5) 0.014(5) -0.020(4) -0.003(4)
C20 0.016(3) 0.029(3) 0.029(3) 0.000(3) -0.003(3) 0.002(3)
Cd1 0.0172(3) 0.0257(3) 0.0467(4) 0.000 -0.0104(4) 0.000
Cd2 0.0194(3) 0.0256(3) 0.0337(3) 0.000 -0.0081(4) 0.000
O1 0.041(3) 0.033(3) 0.049(3) -0.005(3) 0.004(3) 0.006(3)
O2 0.033(3) 0.039(3) 0.043(3) -0.009(2) -0.006(3) 0.004(3)
O3 0.024(3) 0.035(3) 0.041(3) -0.006(3) -0.006(2) -0.002(2)
O4 0.055(4) 0.032(3) 0.034(3) -0.001(3) 0.004(3) 0.001(3)
O5 0.037(3) 0.033(3) 0.037(3) 0.005(2) 0.003(3) -0.006(3)
O6 0.022(3) 0.066(4) 0.046(3) 0.020(3) -0.005(3) -0.007(3)
O7 0.016(2) 0.031(3) 0.038(3) 0.005(2) -0.003(2) -0.004(2)
O8 0.018(2) 0.038(3) 0.048(3) 0.010(3) 0.003(2) 0.003(2)
O9 0.020(3) 0.051(4) 0.142(8) 0.047(5) -0.017(4) -0.003(3)
O1W 0.109(8) 0.062(5) 0.080(6) 0.016(5) 0.028(6) -0.002(5)
O3W 2.00(19) 0.39(4) 0.55(5) 0.35(4) 1.03(10) 0.68(8)

loop_
_atom_type_symbol
_atom_type_description
_atom_type_scat_dispersion_real
_atom_type_scat_dispersion_imag
_atom_type_scat_source
C C 0.0033 0.0016 'International Tables Vol C Tables 4.2.6.8 and 6.1.1.4'
H H 0.0000 0.0000 'International Tables Vol C Tables 4.2.6.8 and 6.1.1.4'
Cd Cd -0.8075 1.2024 'International Tables Vol C Tables 4.2.6.8 and 6.1.1.4'
O O 0.0106 0.0060 'International Tables Vol C Tables 4.2.6.8 and 6.1.1.4'

loop_
_geom_angle_atom_site_label_1
_geom_angle_atom_site_label_2
_geom_angle_atom_site_label_3
_geom_angle
_geom_angle_site_symmetry_1
_geom_angle_site_symmetry_3
O1 C1 O2 123.9(8) . .
O1 C1 C2 119.2(8) . .
O2 C1 C2 116.8(8) . .
C7 C2 C3 117.7(7) . .
C7 C2 C1 122.0(8) . .
C3 C2 C1 120.3(8) . .
C4 C3 C2 120.4(8) . .
C4 C3 H3 119.8 . .
C2 C3 H3 119.8 . .
C5 C4 C3 120.7(9) . .
C5 C4 H4 119.6 . .
C3 C4 H4 119.6 . .
O3 C5 C4 126.3(7) . .
O3 C5 C6 114.0(7) . .
C4 C5 C6 119.8(8) . .
C7 C6 C5 118.2(8) . .
C7 C6 H6 120.9 . .
C5 C6 H6 120.9 . .
C6 C7 C2 123.1(8) . .
C6 C7 H7 118.4 . .
C2 C7 H7 118.4 . .
O3 C8 C9 107.8(8) . .
O3 C8 C11 111.7(7) . .
C9 C8 C11 102.2(7) . .
O3 C8 H8 111.6 . .
C9 C8 H8 111.6 . .
C11 C8 H8 111.6 . .
O4 C9 C8 105.0(7) . .
O4 C9 H9A 110.7 . .
C8 C9 H9A 110.7 . .
O4 C9 H9B 110.7 . .
C8 C9 H9B 110.7 . .
H9A C9 H9B 108.8 . .
O4 C10 C13 109.6(8) . .
O4 C10 C11 107.0(7) . .
C13 C10 C11 104.5(7) . .
O4 C10 H10 111.8 . .
C13 C10 H10 111.8 . .
C11 C10 H10 111.8 . .
O5 C11 C8 116.2(7) . .
O5 C11 C10 107.0(7) . .
C8 C11 C10 102.6(7) . .
O5 C11 H11 110.2 . .
C8 C11 H11 110.2 . .
C10 C11 H11 110.2 . .
O5 C12 C13 104.8(6) . .
O5 C12 H12A 110.8 . .
C13 C12 H12A 110.8 . .
O5 C12 H12B 110.8 . .
C13 C12 H12B 110.8 . .
H12A C12 H12B 108.9 . .
O6 C13 C10 106.1(7) . .
O6 C13 C12 110.6(8) . .
C10 C13 C12 102.2(6) . .
O6 C13 H13 112.4 . .
C10 C13 H13 112.4 . .
C12 C13 H13 112.4 . .
O6 C14 C19 114.2(10) 5_345 .
O6 C14 C15 127.4(9) 5_345 .
C19 C14 C15 118.4(11) . .
C14 C15 C16 120.5(8) . .
C14 C15 H15 119.7 . .
C16 C15 H15 119.7 . .
C17 C16 C15 119.4(7) . .
C17 C16 H16 120.3 . .
C15 C16 H16 120.3 . .
C16 C17 C18 119.8(8) . .
C16 C17 C20 122.6(7) . .
C18 C17 C20 117.5(7) . .
C19 C18 C17 119.6(8) . .
C19 C18 H18 120.2 . .
C17 C18 H18 120.2 . .
C18 C19 C14 122.1(11) . .
C18 C19 H19 118.9 . .
C14 C19 H19 118.9 . .
O8 C20 O7 122.3(7) . .
O8 C20 C17 118.7(7) . .
O7 C20 C17 119.0(6) . .
O8 C20 Cd2 58.6(4) . .
O7 C20 Cd2 63.7(4) . .
C17 C20 Cd2 177.2(5) . .
O7 Cd1 O7 90.7(3) 3 1_655
O7 Cd1 O1 98.6(2) 3 3_655
O7 Cd1 O1 82.1(2) 1_655 3_655
O7 Cd1 O1 82.1(2) 3 .
O7 Cd1 O1 98.6(2) 1_655 .
O1 Cd1 O1 178.9(3) 3_655 .
O7 Cd1 O9 172.0(3) 3 3_655
O7 Cd1 O9 89.4(2) 1_655 3_655
O1 Cd1 O9 89.2(3) 3_655 3_655
O1 Cd1 O9 90.0(3) . 3_655
O7 Cd1 O9 89.4(2) 3 .
O7 Cd1 O9 172.0(3) 1_655 .
O1 Cd1 O9 90.0(3) 3_655 .
O1 Cd1 O9 89.2(3) . .
O9 Cd1 O9 91.7(4) 3_655 .
O2 Cd2 O2 81.7(3) 3 .
O2 Cd2 O8 93.1(2) 3 3
O2 Cd2 O8 163.8(2) . 3
O2 Cd2 O8 163.8(2) 3 .
O2 Cd2 O8 93.1(2) . .
O8 Cd2 O8 95.9(3) 3 .
O2 Cd2 O7 108.4(2) 3 .
O2 Cd2 O7 89.4(2) . .
O8 Cd2 O7 106.74(19) 3 .
O8 Cd2 O7 56.02(19) . .
O2 Cd2 O7 89.4(2) 3 3
O2 Cd2 O7 108.4(2) . 3
O8 Cd2 O7 56.02(19) 3 3
O8 Cd2 O7 106.74(19) . 3
O7 Cd2 O7 156.7(3) . 3
O2 Cd2 C20 90.9(2) 3 3
O2 Cd2 C20 136.4(3) . 3
O8 Cd2 C20 27.9(2) 3 3
O8 Cd2 C20 103.2(2) . 3
O7 Cd2 C20 133.1(2) . 3
O7 Cd2 C20 28.17(19) 3 3
O2 Cd2 C20 136.4(3) 3 .
O2 Cd2 C20 90.9(2) . .
O8 Cd2 C20 103.2(2) 3 .
O8 Cd2 C20 27.9(2) . .
O7 Cd2 C20 28.17(19) . .
O7 Cd2 C20 133.1(2) 3 .
C20 Cd2 C20 121.4(3) 3 .
C1 O1 Cd1 131.0(6) . .
C1 O2 Cd2 112.8(6) . .
C5 O3 C8 119.1(7) . .
C10 O4 C9 105.3(7) . .
C11 O5 C12 108.6(6) . .
C14 O6 C13 119.6(7) 5_655 .
C20 O7 Cd1 157.4(5) . 1_455
C20 O7 Cd2 88.2(4) . .
Cd1 O7 Cd2 109.5(2) 1_455 .
C20 O8 Cd2 93.5(5) . .

loop_
_geom_bond_atom_site_label_1
_geom_bond_atom_site_label_2
_geom_bond_distance
_geom_bond_site_symmetry_2
C1 O1 1.244(11) .
C1 O2 1.260(11) .
C1 C2 1.490(11) .
C2 C7 1.392(12) .
C2 C3 1.399(12) .
C3 C4 1.383(12) .
C3 H3 0.9300 .
C4 C5 1.383(12) .
C4 H4 0.9300 .
C5 O3 1.357(10) .
C5 C6 1.412(12) .
C6 C7 1.367(12) .
C6 H6 0.9300 .
C7 H7 0.9300 .
C8 O3 1.416(10) .
C8 C9 1.506(12) .
C8 C11 1.551(13) .
C8 H8 0.9800 .
C9 O4 1.424(11) .
C9 H9A 0.9700 .
C9 H9B 0.9700 .
C10 O4 1.388(11) .
C10 C13 1.511(12) .
C10 C11 1.554(12) .
C10 H10 0.9800 .
C11 O5 1.420(10) .
C11 H11 0.9800 .
C12 O5 1.432(10) .
C12 C13 1.537(11) .
C12 H12A 0.9700 .
C12 H12B 0.9700 .
C13 O6 1.441(11) .
C13 H13 0.9800 .
C14 O6 1.350(12) 5_345
C14 C19 1.373(13) .
C14 C15 1.386(12) .
C15 C16 1.408(11) .
C15 H15 0.9300 .
C16 C17 1.370(11) .
C16 H16 0.9300 .
C17 C18 1.398(11) .
C17 C20 1.496(10) .
C18 C19 1.364(15) .
C18 H18 0.9300 .
C19 H19 0.9300 .
C20 O8 1.267(9) .
C20 O7 1.279(9) .
C20 Cd2 2.707(8) .
Cd1 O7 2.242(5) 3
Cd1 O7 2.242(5) 1_655
Cd1 O1 2.260(7) 3_655
Cd1 O1 2.260(7) .
Cd1 O9 2.276(7) 3_655
Cd1 O9 2.276(7) .
Cd2 O2 2.259(5) 3
Cd2 O2 2.259(5) .
Cd2 O8 2.315(6) 3
Cd2 O8 2.315(6) .
Cd2 O7 2.427(5) .
Cd2 O7 2.427(5) 3
Cd2 C20 2.707(8) 3
O6 C14 1.350(12) 5_655
O7 Cd1 2.242(5) 1_455
